data_7035932
loop_
_publ_author_name
'B\"ottcher, Tobias'
'Jones, Cameron'

_publ_section_title
;
 Extremely bulky secondary phosphinoamines as substituents for sterically
 hindered aminosilanes.
;
_journal_issue 33
_journal_name_full 'Dalton transactions (Cambridge, England : 2003)'
_journal_page_first 14842
_journal_page_last 14853
_journal_paper_doi 10.1039/c5dt02504d
_journal_volume 44
_journal_year 2015
_chemical_formula_sum 'C47 H46 N P Si2'
_chemical_formula_weight 712.00
_chemical_name_systematic
; 
 ? 
;
_space_group_IT_number 14
_symmetry_cell_setting monoclinic
_symmetry_space_group_name_Hall '-P 2ybc'
_symmetry_space_group_name_H-M 'P 1 21/c 1'
_atom_sites_solution_hydrogens geom
_atom_sites_solution_primary direct
_atom_sites_solution_secondary difmap
_audit_creation_method SHELXL-97
_audit_update_record
;
2015-05-18 deposited with the CCDC.
2015-07-22 downloaded from the CCDC.
;
_cell_angle_alpha 90.00
_cell_angle_beta 102.56(3)
_cell_angle_gamma 90.00
_cell_formula_units_Z 4
_cell_length_a 13.977(3)
_cell_length_b 9.827(2)
_cell_length_c 29.607(6)
_cell_measurement_temperature 100(2)
_cell_volume 3969.3(15)
_computing_cell_refinement 'XDS (Kabsch, 1993)'
_computing_data_collection 'Blu-Ice (McPhillips, 2002)'
_computing_data_reduction 'XDS (Kabsch, 1993)'
_computing_molecular_graphics X-Seed
_computing_publication_material CifTAB
_computing_structure_refinement 'SHELXL-97 (Sheldrick, 1997)'
_computing_structure_solution 'SHELXS-97 (Sheldrick, 1990)'
_diffrn_ambient_temperature 100(2)
_diffrn_measured_fraction_theta_full 0.991
_diffrn_measured_fraction_theta_max 0.991
_diffrn_measurement_device_type 'ADSC Quantum 210r'
_diffrn_radiation_source 'Australian Synchrotron'
_diffrn_radiation_type Synchrotron
_diffrn_radiation_wavelength 0.71090
_diffrn_reflns_av_R_equivalents 0.0775
_diffrn_reflns_av_sigmaI/netI 0.0592
_diffrn_reflns_limit_h_max 16
_diffrn_reflns_limit_h_min -16
_diffrn_reflns_limit_k_max 11
_diffrn_reflns_limit_k_min -11
_diffrn_reflns_limit_l_max 35
_diffrn_reflns_limit_l_min -35
_diffrn_reflns_number 29006
_diffrn_reflns_theta_full 25.50
_diffrn_reflns_theta_max 25.50
_diffrn_reflns_theta_min 2.96
_exptl_absorpt_coefficient_mu 0.163
_exptl_absorpt_correction_T_max 0.998
_exptl_absorpt_correction_T_min 0.990
_exptl_absorpt_correction_type multi-scan
_exptl_absorpt_process_details XDS
_exptl_crystal_colour colorless'
_exptl_crystal_density_diffrn 1.191
_exptl_crystal_density_method 'not measured'
_exptl_crystal_description rod
_exptl_crystal_F_000 1512
_exptl_crystal_size_max 0.05
_exptl_crystal_size_mid 0.01
_exptl_crystal_size_min 0.01
_refine_diff_density_max 0.338
_refine_diff_density_min -0.735
_refine_diff_density_rms 0.068
_refine_ls_extinction_method none
_refine_ls_goodness_of_fit_ref 1.047
_refine_ls_hydrogen_treatment mixed
_refine_ls_matrix_type full
_refine_ls_number_parameters 482
_refine_ls_number_reflns 7305
_refine_ls_number_restraints 8
_refine_ls_restrained_S_all 1.047
_refine_ls_R_factor_all 0.0524
_refine_ls_R_factor_gt 0.0488
_refine_ls_shift/su_max 0.001
_refine_ls_shift/su_mean 0.000
_refine_ls_structure_factor_coef Fsqd
_refine_ls_weighting_details 'calc w=1/[\s^2^(Fo^2^)+(0.0600P)^2^+3.3140P] where P=(Fo^2^+2Fc^2^)/3'
_refine_ls_weighting_scheme calc
_refine_ls_wR_factor_gt 0.1280
_refine_ls_wR_factor_ref 0.1310
_reflns_number_gt 6637
_reflns_number_total 7305
_reflns_threshold_expression >2sigma(I)
_cod_data_source_file c5dt02504d2.cif
_cod_data_source_block cj1149
_cod_depositor_comments 'Adding full bibliography for 7035922--7035934.cif.'
_cod_original_cell_volume 3969.3(14)
_cod_original_sg_symbol_H-M P2(1)/c
_cod_database_code 7035932

loop_
_symmetry_equiv_pos_as_xyz
'x, y, z'
'-x, y+1/2, -z+1/2'
'-x, -y, -z'
'x, -y-1/2, z-1/2'

loop_
_atom_site_label
_atom_site_type_symbol
_atom_site_fract_x
_atom_site_fract_y
_atom_site_fract_z
_atom_site_U_iso_or_equiv
_atom_site_adp_type
_atom_site_occupancy
_atom_site_symmetry_multiplicity
_atom_site_calc_flag
_atom_site_refinement_flags
P1 P 0.25885(3) 0.50243(4) 0.138692(16) 0.01446(13) Uani 1 1 d .
Si1 Si 0.09283(4) 0.68857(5) 0.080323(18) 0.01860(14) Uani 1 1 d D
Si2 Si -0.05528(4) 0.58830(7) 0.08677(2) 0.03080(16) Uani 1 1 d D
N1 N 0.20181(11) 0.65549(15) 0.12075(5) 0.0140(3) Uani 1 1 d .
C8 C 0.06131(13) 0.74679(18) 0.20375(6) 0.0148(4) Uani 1 1 d .
C36 C 0.15726(13) 0.38075(18) 0.12991(6) 0.0158(4) Uani 1 1 d .
C11 C -0.13808(14) 0.8076(2) 0.19456(7) 0.0227(4) Uani 1 1 d .
H11 H -0.2055 0.8285 0.1917 0.027 Uiso 1 1 calc R
C7 C 0.16937(13) 0.70881(17) 0.21346(6) 0.0144(3) Uani 1 1 d .
H7 H 0.1727 0.6160 0.2000 0.017 Uiso 1 1 calc R
C30 C 0.45156(13) 0.81990(18) 0.08345(6) 0.0165(4) Uani 1 1 d .
C19 C 0.17947(14) 0.77578(19) 0.29771(6) 0.0188(4) Uani 1 1 d .
H19 H 0.1279 0.8392 0.2878 0.023 Uiso 1 1 calc R
C6 C 0.23523(13) 0.80012(17) 0.19116(6) 0.0141(3) Uani 1 1 d .
C26 C 0.19865(14) 0.8899(2) -0.03914(6) 0.0217(4) Uani 1 1 d .
H26 H 0.1828 0.8436 -0.0680 0.026 Uiso 1 1 calc R
C3 C 0.36819(13) 0.95523(19) 0.15536(6) 0.0176(4) Uani 1 1 d .
H3 H 0.4134 1.0081 0.1431 0.021 Uiso 1 1 calc R
C42 C 0.32111(13) 0.44383(18) 0.09342(7) 0.0186(4) Uani 1 1 d .
C14 C 0.21148(13) 0.69512(18) 0.26524(6) 0.0159(4) Uani 1 1 d .
C39 C 0.01200(15) 0.1822(2) 0.12378(7) 0.0242(4) Uani 1 1 d .
H39 H -0.0367 0.1137 0.1218 0.029 Uiso 1 1 calc R
C15 C 0.28653(14) 0.6017(2) 0.28073(7) 0.0222(4) Uani 1 1 d .
H15 H 0.3090 0.5461 0.2589 0.027 Uiso 1 1 calc R
C9 C 0.02633(14) 0.87724(19) 0.19212(7) 0.0201(4) Uani 1 1 d .
H9 H 0.0703 0.9465 0.1871 0.024 Uiso 1 1 calc R
C2 C 0.31941(13) 0.84810(18) 0.12915(6) 0.0153(4) Uani 1 1 d .
C12 C -0.10380(15) 0.6764(2) 0.20567(7) 0.0247(4) Uani 1 1 d .
H12 H -0.1480 0.6069 0.2103 0.030 Uiso 1 1 calc R
C31 C 0.49344(14) 0.91816(19) 0.05976(6) 0.0190(4) Uani 1 1 d .
H31 H 0.4535 0.9873 0.0429 0.023 Uiso 1 1 calc R
C13 C -0.00543(14) 0.64653(19) 0.21005(7) 0.0195(4) Uani 1 1 d .
H13 H 0.0171 0.5563 0.2175 0.023 Uiso 1 1 calc R
C37 C 0.12566(14) 0.33757(18) 0.16927(6) 0.0184(4) Uani 1 1 d .
H37 H 0.1541 0.3764 0.1985 0.022 Uiso 1 1 calc R
C23 C 0.34197(13) 0.81345(18) 0.08245(6) 0.0158(4) Uani 1 1 d .
H23 H 0.3233 0.7157 0.0769 0.019 Uiso 1 1 calc R
C25 C 0.25682(14) 0.8269(2) -0.00104(6) 0.0192(4) Uani 1 1 d .
H25 H 0.2817 0.7383 -0.0043 0.023 Uiso 1 1 calc R
C38 C 0.05375(14) 0.23931(19) 0.16633(7) 0.0218(4) Uani 1 1 d .
H38 H 0.0330 0.2111 0.1934 0.026 Uiso 1 1 calc R
C29 C 0.24504(15) 1.0227(2) 0.04548(7) 0.0237(4) Uani 1 1 d .
H29 H 0.2603 1.0691 0.0743 0.028 Uiso 1 1 calc R
C18 C 0.22246(15) 0.7641(2) 0.34457(7) 0.0249(4) Uani 1 1 d .
H18 H 0.2010 0.8207 0.3664 0.030 Uiso 1 1 calc R
C32 C 0.59347(14) 0.9155(2) 0.06069(6) 0.0237(4) Uani 1 1 d .
H32 H 0.6211 0.9822 0.0441 0.028 Uiso 1 1 calc R
C1 C 0.25175(12) 0.77007(17) 0.14697(6) 0.0134(3) Uani 1 1 d .
C24 C 0.27955(13) 0.89120(19) 0.04203(6) 0.0158(4) Uani 1 1 d .
C5 C 0.28553(14) 0.90826(18) 0.21600(6) 0.0169(4) Uani 1 1 d .
H5 H 0.2737 0.9291 0.2456 0.020 Uiso 1 1 calc R
C20 C 0.41311(14) 1.09625(19) 0.22864(6) 0.0211(4) Uani 1 1 d .
H20 H 0.4530 1.1441 0.2092 0.025 Uiso 1 1 calc R
C40 C 0.04101(15) 0.2245(2) 0.08423(7) 0.0247(4) Uani 1 1 d .
H40 H 0.0116 0.1861 0.0551 0.030 Uiso 1 1 calc R
C28 C 0.18822(16) 1.0864(2) 0.00690(7) 0.0268(4) Uani 1 1 d .
H28 H 0.1659 1.1768 0.0095 0.032 Uiso 1 1 calc R
C34 C 0.61209(15) 0.7187(2) 0.10940(7) 0.0283(5) Uani 1 1 d .
H34 H 0.6525 0.6504 0.1266 0.034 Uiso 1 1 calc R
C35 C 0.51217(15) 0.7207(2) 0.10816(7) 0.0236(4) Uani 1 1 d .
H35 H 0.4847 0.6530 0.1245 0.028 Uiso 1 1 calc R
C43 C 0.29477(15) 0.4722(2) 0.04618(7) 0.0235(4) Uani 1 1 d .
H43 H 0.2390 0.5274 0.0346 0.028 Uiso 1 1 calc R
C10 C -0.07295(15) 0.90754(19) 0.18770(7) 0.0227(4) Uani 1 1 d .
H10 H -0.0959 0.9973 0.1799 0.027 Uiso 1 1 calc R
C4 C 0.35263(14) 0.98692(18) 0.19888(6) 0.0178(4) Uani 1 1 d .
C33 C 0.65275(14) 0.8167(2) 0.08548(7) 0.0257(4) Uani 1 1 d .
H33 H 0.7210 0.8158 0.0862 0.031 Uiso 1 1 calc R
C22 C 0.35006(17) 1.2016(2) 0.24575(9) 0.0349(5) Uani 1 1 d .
H22A H 0.3070 1.1563 0.2631 0.052 Uiso 1 1 calc R
H22B H 0.3103 1.2499 0.2193 0.052 Uiso 1 1 calc R
H22C H 0.3922 1.2667 0.2659 0.052 Uiso 1 1 calc R
C44 C 0.34902(18) 0.4208(2) 0.01582(8) 0.0344(5) Uani 1 1 d .
H44 H 0.3307 0.4415 -0.0162 0.041 Uiso 1 1 calc R
C47 C 0.40264(15) 0.3617(2) 0.10946(8) 0.0299(5) Uani 1 1 d .
H47 H 0.4218 0.3414 0.1415 0.036 Uiso 1 1 calc R
C17 C 0.29657(15) 0.6701(2) 0.35933(7) 0.0293(5) Uani 1 1 d .
H17 H 0.3253 0.6613 0.3914 0.035 Uiso 1 1 calc R
C27 C 0.16371(14) 1.0196(2) -0.03528(7) 0.0233(4) Uani 1 1 d .
H27 H 0.1232 1.0628 -0.0613 0.028 Uiso 1 1 calc R
C41 C 0.11342(14) 0.32342(19) 0.08725(7) 0.0209(4) Uani 1 1 d .
H41 H 0.1332 0.3522 0.0600 0.025 Uiso 1 1 calc R
C16 C 0.32881(15) 0.5886(2) 0.32733(7) 0.0285(5) Uani 1 1 d .
H16 H 0.3797 0.5242 0.3374 0.034 Uiso 1 1 calc R
C46 C 0.45630(18) 0.3090(3) 0.07901(10) 0.0418(6) Uani 1 1 d .
H46 H 0.5112 0.2521 0.0903 0.050 Uiso 1 1 calc R
C45 C 0.42971(18) 0.3395(3) 0.03242(10) 0.0428(6) Uani 1 1 d .
H45 H 0.4669 0.3045 0.0117 0.051 Uiso 1 1 calc R
C21 C 0.48379(16) 1.0326(2) 0.26996(9) 0.0351(5) Uani 1 1 d .
H21A H 0.5282 1.1028 0.2861 0.053 Uiso 1 1 calc R
H21B H 0.5221 0.9611 0.2590 0.053 Uiso 1 1 calc R
H21C H 0.4464 0.9931 0.2912 0.053 Uiso 1 1 calc R
H1A H 0.0775(19) 0.8273(9) 0.0808(9) 0.041(7) Uiso 1 1 d D
H1B H 0.1024(19) 0.651(3) 0.0365(4) 0.038(7) Uiso 1 1 d D
H2B H -0.049(2) 0.4836(16) 0.1190(6) 0.055(9) Uiso 1 1 d D
H2C H -0.1166(17) 0.6918(19) 0.0964(8) 0.063(9) Uiso 1 1 d D
H2A H -0.091(2) 0.539(2) 0.0420(4) 0.082(11) Uiso 1 1 d D

loop_
_atom_site_aniso_label
_atom_site_aniso_U_11
_atom_site_aniso_U_22
_atom_site_aniso_U_33
_atom_site_aniso_U_23
_atom_site_aniso_U_13
_atom_site_aniso_U_12
P1 0.0133(2) 0.0139(2) 0.0162(2) -0.00111(16) 0.00317(17) -0.00067(16)
Si1 0.0142(3) 0.0215(3) 0.0192(3) 0.00341(19) 0.00143(19) -0.00161(19)
Si2 0.0185(3) 0.0391(4) 0.0335(3) 0.0077(3) 0.0030(2) -0.0028(2)
N1 0.0142(7) 0.0135(7) 0.0145(7) -0.0011(6) 0.0039(6) -0.0024(6)
C8 0.0177(9) 0.0169(8) 0.0110(8) -0.0013(6) 0.0059(6) -0.0012(7)
C36 0.0147(8) 0.0130(8) 0.0201(9) -0.0004(7) 0.0046(7) 0.0012(7)
C11 0.0176(9) 0.0251(10) 0.0260(10) -0.0004(8) 0.0062(8) 0.0020(8)
C7 0.0174(9) 0.0119(8) 0.0161(8) 0.0003(6) 0.0084(7) -0.0021(7)
C30 0.0183(9) 0.0192(9) 0.0133(8) -0.0040(7) 0.0067(7) -0.0035(7)
C19 0.0210(9) 0.0185(9) 0.0186(9) 0.0020(7) 0.0079(7) -0.0026(7)
C6 0.0152(8) 0.0136(8) 0.0154(8) 0.0016(6) 0.0073(7) 0.0003(7)
C26 0.0194(9) 0.0313(10) 0.0155(9) -0.0045(8) 0.0062(7) -0.0045(8)
C3 0.0192(9) 0.0184(9) 0.0170(9) 0.0003(7) 0.0079(7) -0.0057(7)
C42 0.0157(9) 0.0161(9) 0.0260(10) -0.0069(7) 0.0088(7) -0.0034(7)
C14 0.0160(8) 0.0155(8) 0.0177(9) 0.0038(7) 0.0073(7) -0.0048(7)
C39 0.0208(10) 0.0199(9) 0.0318(11) 0.0027(8) 0.0056(8) -0.0049(8)
C15 0.0198(9) 0.0233(10) 0.0258(10) 0.0053(8) 0.0103(8) 0.0006(8)
C9 0.0215(10) 0.0164(9) 0.0247(10) 0.0027(7) 0.0101(8) -0.0017(7)
C2 0.0164(9) 0.0172(8) 0.0133(8) 0.0002(7) 0.0055(7) -0.0012(7)
C12 0.0209(10) 0.0212(10) 0.0339(11) 0.0005(8) 0.0099(8) -0.0039(8)
C31 0.0201(9) 0.0228(9) 0.0146(8) -0.0012(7) 0.0049(7) -0.0038(7)
C13 0.0191(9) 0.0155(8) 0.0249(10) 0.0010(7) 0.0073(7) -0.0011(7)
C37 0.0197(9) 0.0159(8) 0.0195(9) 0.0013(7) 0.0041(7) 0.0024(7)
C23 0.0169(9) 0.0172(8) 0.0149(8) -0.0020(7) 0.0068(7) -0.0041(7)
C25 0.0187(9) 0.0226(9) 0.0183(9) -0.0023(7) 0.0079(7) -0.0021(7)
C38 0.0217(9) 0.0190(9) 0.0257(10) 0.0054(7) 0.0075(8) -0.0011(8)
C29 0.0302(11) 0.0229(9) 0.0182(9) -0.0043(7) 0.0056(8) -0.0010(8)
C18 0.0280(10) 0.0314(11) 0.0173(9) 0.0007(8) 0.0091(8) -0.0061(9)
C32 0.0217(10) 0.0335(11) 0.0174(9) -0.0024(8) 0.0080(7) -0.0100(8)
C1 0.0134(8) 0.0123(8) 0.0147(8) -0.0005(6) 0.0033(6) -0.0008(7)
C24 0.0137(8) 0.0209(9) 0.0145(8) -0.0009(7) 0.0069(7) -0.0052(7)
C5 0.0227(9) 0.0165(9) 0.0137(8) -0.0017(7) 0.0086(7) -0.0021(7)
C20 0.0264(10) 0.0216(9) 0.0176(9) -0.0046(7) 0.0096(8) -0.0092(8)
C40 0.0237(10) 0.0246(10) 0.0257(10) -0.0053(8) 0.0053(8) -0.0082(8)
C28 0.0325(11) 0.0241(10) 0.0242(10) 0.0000(8) 0.0071(8) 0.0046(9)
C34 0.0227(10) 0.0329(11) 0.0289(11) 0.0032(9) 0.0046(8) 0.0042(9)
C35 0.0235(10) 0.0254(10) 0.0231(10) 0.0050(8) 0.0076(8) -0.0019(8)
C43 0.0261(10) 0.0211(9) 0.0259(10) -0.0061(8) 0.0116(8) -0.0057(8)
C10 0.0246(10) 0.0187(9) 0.0264(10) 0.0038(8) 0.0090(8) 0.0049(8)
C4 0.0212(9) 0.0165(8) 0.0167(9) -0.0012(7) 0.0061(7) -0.0039(7)
C33 0.0159(9) 0.0397(12) 0.0229(10) -0.0055(8) 0.0072(8) -0.0027(8)
C22 0.0272(11) 0.0223(10) 0.0509(14) -0.0136(10) -0.0012(10) 0.0029(9)
C44 0.0395(13) 0.0355(12) 0.0343(12) -0.0141(10) 0.0213(10) -0.0100(10)
C47 0.0229(10) 0.0271(11) 0.0388(12) -0.0082(9) 0.0047(9) 0.0025(8)
C17 0.0241(10) 0.0441(13) 0.0191(10) 0.0086(9) 0.0034(8) -0.0069(9)
C27 0.0186(9) 0.0319(10) 0.0194(9) 0.0030(8) 0.0044(7) -0.0009(8)
C41 0.0215(9) 0.0214(9) 0.0213(9) -0.0031(7) 0.0079(7) -0.0059(8)
C16 0.0180(9) 0.0373(12) 0.0303(11) 0.0127(9) 0.0051(8) 0.0014(9)
C46 0.0261(12) 0.0392(13) 0.0610(17) -0.0189(12) 0.0118(11) 0.0082(10)
C45 0.0346(13) 0.0437(14) 0.0576(17) -0.0259(12) 0.0266(12) -0.0045(11)
C21 0.0248(11) 0.0345(12) 0.0403(13) -0.0116(10) -0.0051(9) 0.0026(9)

loop_
_atom_type_symbol
_atom_type_description
_atom_type_scat_dispersion_real
_atom_type_scat_dispersion_imag
_atom_type_scat_source
C C 0.0033 0.0016 'International Tables Vol C Tables 4.2.6.8 and 6.1.1.4'
H H 0.0000 0.0000 'International Tables Vol C Tables 4.2.6.8 and 6.1.1.4'
N N 0.0061 0.0033 'International Tables Vol C Tables 4.2.6.8 and 6.1.1.4'
Si Si 0.0817 0.0704 'International Tables Vol C Tables 4.2.6.8 and 6.1.1.4'
P P 0.1023 0.0942 'International Tables Vol C Tables 4.2.6.8 and 6.1.1.4'

loop_
_geom_angle_atom_site_label_1
_geom_angle_atom_site_label_2
_geom_angle_atom_site_label_3
_geom_angle
N1 P1 C36 103.45(8)
N1 P1 C42 107.89(8)
C36 P1 C42 99.61(8)
N1 Si1 Si2 121.35(6)
C1 N1 P1 111.88(11)
C1 N1 Si1 117.75(11)
P1 N1 Si1 130.19(9)
C9 C8 C13 118.36(17)
C9 C8 C7 123.71(16)
C13 C8 C7 117.78(16)
C41 C36 C37 118.37(17)
C41 C36 P1 124.46(14)
C37 C36 P1 117.08(14)
C10 C11 C12 119.28(18)
C8 C7 C14 111.23(14)
C8 C7 C6 116.05(14)
C14 C7 C6 110.36(14)
C35 C30 C31 118.40(17)
C35 C30 C23 118.35(16)
C31 C30 C23 123.22(17)
C18 C19 C14 120.49(18)
C5 C6 C1 118.99(16)
C5 C6 C7 120.03(15)
C1 C6 C7 120.80(15)
C27 C26 C25 120.11(18)
C4 C3 C2 121.97(16)
C47 C42 C43 118.39(18)
C47 C42 P1 114.46(16)
C43 C42 P1 127.14(15)
C19 C14 C15 118.64(17)
C19 C14 C7 122.17(16)
C15 C14 C7 119.17(16)
C40 C39 C38 120.27(18)
C16 C15 C14 121.11(19)
C8 C9 C10 120.60(17)
C3 C2 C1 119.36(16)
C3 C2 C23 120.10(15)
C1 C2 C23 120.51(16)
C13 C12 C11 120.19(18)
C32 C31 C30 120.41(18)
C12 C13 C8 121.11(17)
C38 C37 C36 121.07(18)
C2 C23 C24 113.88(15)
C2 C23 C30 112.22(15)
C24 C23 C30 113.26(14)
C26 C25 C24 121.20(18)
C37 C38 C39 119.78(18)
C28 C29 C24 120.22(18)
C17 C18 C19 120.02(19)
C33 C32 C31 120.54(18)
C2 C1 C6 119.57(16)
C2 C1 N1 120.33(15)
C6 C1 N1 120.05(15)
C29 C24 C25 118.29(17)
C29 C24 C23 123.82(16)
C25 C24 C23 117.89(16)
C6 C5 C4 122.26(16)
C22 C20 C4 112.65(17)
C22 C20 C21 109.47(17)
C4 C20 C21 110.79(16)
C39 C40 C41 119.87(19)
C27 C28 C29 120.81(19)
C33 C34 C35 119.82(19)
C34 C35 C30 121.17(18)
C44 C43 C42 120.9(2)
C11 C10 C9 120.45(18)
C3 C4 C5 117.84(17)
C3 C4 C20 121.05(16)
C5 C4 C20 120.91(16)
C32 C33 C34 119.64(18)
C45 C44 C43 119.8(2)
C46 C47 C42 120.7(2)
C18 C17 C16 120.03(19)
C26 C27 C28 119.33(19)
C40 C41 C36 120.63(18)
C15 C16 C17 119.69(19)
C45 C46 C47 120.0(2)
C46 C45 C44 120.1(2)

loop_
_geom_bond_atom_site_label_1
_geom_bond_atom_site_label_2
_geom_bond_distance
P1 N1 1.7310(15)
P1 C36 1.8312(18)
P1 C42 1.8418(19)
Si1 N1 1.7509(16)
Si1 Si2 2.3377(9)
N1 C1 1.457(2)
C8 C9 1.388(3)
C8 C13 1.397(3)
C8 C7 1.521(2)
C36 C41 1.397(3)
C36 C37 1.399(3)
C11 C10 1.384(3)
C11 C12 1.391(3)
C7 C14 1.524(2)
C7 C6 1.534(2)
C30 C35 1.391(3)
C30 C31 1.395(3)
C30 C23 1.527(2)
C19 C18 1.392(3)
C19 C14 1.393(3)
C6 C5 1.393(2)
C6 C1 1.408(2)
C26 C27 1.379(3)
C26 C25 1.385(3)
C3 C4 1.388(3)
C3 C2 1.395(3)
C42 C47 1.393(3)
C42 C43 1.395(3)
C14 C15 1.394(3)
C39 C40 1.384(3)
C39 C38 1.387(3)
C15 C16 1.384(3)
C9 C10 1.397(3)
C2 C1 1.406(2)
C2 C23 1.522(2)
C12 C13 1.384(3)
C31 C32 1.393(3)
C37 C38 1.383(3)
C23 C24 1.524(3)
C25 C24 1.397(3)
C29 C28 1.390(3)
C29 C24 1.391(3)
C18 C17 1.386(3)
C32 C33 1.379(3)
C5 C4 1.393(3)
C20 C22 1.517(3)
C20 C4 1.524(2)
C20 C21 1.529(3)
C40 C41 1.392(3)
C28 C27 1.386(3)
C34 C33 1.388(3)
C34 C35 1.389(3)
C43 C44 1.391(3)
C44 C45 1.382(4)
C47 C46 1.392(3)
C17 C16 1.388(3)
C46 C45 1.381(4)
